data_7218400
loop_
_publ_author_name
'Xue, Xiaolong'
'Zhao, Xiaofang'
'Zhang, Deshun'
'Han, Zhangang'
'Yu, haitao'
'Zhai, Xueliang'

_publ_section_title
;
 Synthesis of a Novel CuI/CuII-containing Sandwich-type Cluster and Its
 Catalytic Electron Transfer Property
;
_journal_name_full 'RSC Adv.'
_journal_paper_doi 10.1039/C4RA08145E
_journal_year 2014
_chemical_formula_sum 'Cu4 H23 N0 Na2 O76 Sb2 W18'
_chemical_formula_weight 5068.94
_chemical_name_systematic
; 
 ? 
;
_space_group_IT_number 113
_symmetry_cell_setting tetragonal
_symmetry_space_group_name_Hall 'P -4 2ab'
_symmetry_space_group_name_H-M 'P -4 21 m'
_atom_sites_solution_primary direct
_atom_sites_solution_secondary difmap
_audit_creation_method SHELXL-97
_cell_angle_alpha 90.00
_cell_angle_beta 90.00
_cell_angle_gamma 90.00
_cell_formula_units_Z 2
_cell_length_a 16.466(4)
_cell_length_b 16.466(4)
_cell_length_c 14.115(6)
_cell_measurement_reflns_used 8023
_cell_measurement_temperature 296(2)
_cell_measurement_theta_max 29.23
_cell_measurement_theta_min 2.27
_cell_volume 3827(2)
_computing_cell_refinement 'Bruker SMART'
_computing_data_collection 'Bruker SMART'
_computing_data_reduction 'Bruker SAINT'
_computing_molecular_graphics 'Bruker SHELXTL'
_computing_publication_material 'Bruker SHELXTL'
_computing_structure_refinement 'Bruker SHELXTL'
_computing_structure_solution 'Bruker SHELXTL'
_diffrn_ambient_temperature 296(2)
_diffrn_measured_fraction_theta_full 0.996
_diffrn_measured_fraction_theta_max 0.996
_diffrn_measurement_device_type 'CCD area detector'
_diffrn_measurement_method 'phi and omega scans'
_diffrn_radiation_monochromator graphite
_diffrn_radiation_source 'fine-focus sealed tube'
_diffrn_radiation_type MoK\a
_diffrn_radiation_wavelength 0.71073
_diffrn_reflns_av_R_equivalents 0.0393
_diffrn_reflns_av_sigmaI/netI 0.0320
_diffrn_reflns_limit_h_max 19
_diffrn_reflns_limit_h_min -17
_diffrn_reflns_limit_k_max 19
_diffrn_reflns_limit_k_min -15
_diffrn_reflns_limit_l_max 15
_diffrn_reflns_limit_l_min -16
_diffrn_reflns_number 18926
_diffrn_reflns_theta_full 25.01
_diffrn_reflns_theta_max 25.01
_diffrn_reflns_theta_min 1.90
_exptl_absorpt_coefficient_mu 28.820
_exptl_absorpt_correction_T_max 0.024
_exptl_absorpt_correction_T_min 0.010
_exptl_absorpt_correction_type empirical
_exptl_absorpt_process_details sadabs
_exptl_crystal_colour blue
_exptl_crystal_density_diffrn 4.399
_exptl_crystal_density_meas ?
_exptl_crystal_density_method 'not measured'
_exptl_crystal_description block
_exptl_crystal_F_000 4360
_exptl_crystal_size_max 0.17
_exptl_crystal_size_mid 0.15
_exptl_crystal_size_min 0.13
_refine_diff_density_max 2.453
_refine_diff_density_min -2.284
_refine_diff_density_rms 0.247
_refine_ls_abs_structure_details 'Flack H D (1983), Acta Cryst. A39, 876-881'
_refine_ls_abs_structure_Flack 0.006(14)
_refine_ls_extinction_method none
_refine_ls_goodness_of_fit_ref 1.045
_refine_ls_matrix_type full
_refine_ls_number_parameters 259
_refine_ls_number_reflns 3552
_refine_ls_number_restraints 0
_refine_ls_restrained_S_all 1.045
_refine_ls_R_factor_all 0.0302
_refine_ls_R_factor_gt 0.0265
_refine_ls_shift/su_max 0.001
_refine_ls_shift/su_mean 0.000
_refine_ls_structure_factor_coef Fsqd
_refine_ls_weighting_details 'calc w=1/[\s^2^(Fo^2^)+(0.0346P)^2^+29.2877P] where P=(Fo^2^+2Fc^2^)/3'
_refine_ls_weighting_scheme calc
_refine_ls_wR_factor_gt 0.0651
_refine_ls_wR_factor_ref 0.0674
_reflns_number_gt 3315
_reflns_number_total 3552
_reflns_threshold_expression >2sigma(I)
_cod_data_source_file c4ra08145e2.cif
_cod_data_source_block 2013_hzg_xxl_02_0m
_cod_depositor_comments
;
The following automatic conversions were performed:

'_symmetry_cell_setting' value 'Tetragonal' changed to 'tetragonal'
according to
/usr/data/users/saulius/crontab/automatic-downloads/rss-feeds/RSC/lib/dictionaries/cif_core.dic
dictionary named 'cif_core.dic' version 2.4.2 from 2011-04-26.

Automatic conversion script
Id: cif_fix_values 2827 2014-09-09 07:05:25Z andrius 

The following automatic conversions were performed:

'_exptl_crystal_density_meas' value 'none' was changed to '?' - the
value is perceived as not measured.

Automatic conversion script
Id: cif_fix_values 3008 2015-01-20 13:52:24Z robertas 
;
_cod_original_sg_symbol_H-M 'P-42(1)m '
_cod_database_code 7218400

loop_
_symmetry_equiv_pos_as_xyz
'x, y, z'
'y, -x, -z'
'-x, -y, z'
'-y, x, -z'
'x+1/2, -y+1/2, -z'
'-y+1/2, -x+1/2, z'
'-x+1/2, y+1/2, -z'
'y+1/2, x+1/2, z'

loop_
_atom_site_label
_atom_site_type_symbol
_atom_site_fract_x
_atom_site_fract_y
_atom_site_fract_z
_atom_site_U_iso_or_equiv
_atom_site_adp_type
_atom_site_occupancy
_atom_site_symmetry_multiplicity
_atom_site_calc_flag
_atom_site_refinement_flags
W1 W 0.32899(3) 0.33031(3) 0.72883(4) 0.03032(14) Uani 1 1 d .
W2 W 0.21022(4) 0.44760(4) 0.59234(4) 0.03460(14) Uani 1 1 d .
W3 W 0.28295(3) 0.52000(3) 0.79537(5) 0.03346(14) Uani 1 1 d .
W4 W 0.20286(3) 0.44001(3) 1.02150(4) 0.02515(12) Uani 1 1 d .
W5 W 0.24927(3) 0.25073(3) 0.95558(5) 0.02581(17) Uani 1 2 d S
Sb1 Sb 0.10340(4) 0.39660(4) 0.80397(9) 0.0206(2) Uani 1 2 d S
Cu1 Cu 0.0000 0.5000 1.0372(3) 0.0326(7) Uani 1 4 d S
Cu2 Cu 0.10437(9) 0.60437(9) 0.90149(18) 0.0290(5) Uani 1 2 d S
Cu3 Cu 0.0000 0.5000 0.6068(2) 0.0289(7) Uani 1 4 d S
Na1 Na 0.1306(4) 0.6306(4) 0.6927(6) 0.043(2) Uani 1 2 d S
O1 O 0.3515(6) 0.5956(6) 0.8152(8) 0.045(3) Uani 1 1 d .
O2 O 0.2710(5) 0.4755(5) 0.9192(7) 0.031(2) Uani 1 1 d .
O3 O 0.2127(5) 0.4104(5) 0.7471(6) 0.0252(19) Uani 1 1 d .
O4 O 0.3641(5) 0.4327(6) 0.7731(7) 0.034(2) Uani 1 1 d .
O5 O 0.2560(5) 0.2440(5) 0.7009(9) 0.041(3) Uani 1 2 d S
O6 O 0.4204(6) 0.2860(7) 0.7040(8) 0.047(3) Uani 1 1 d .
O7 O 0.1521(5) 0.3479(5) 0.9165(8) 0.019(2) Uani 1 2 d S
O8 O 0.0000 0.5000 0.4488(15) 0.071(8) Uani 1 4 d S
O9 O 0.1491(5) 0.3509(5) 0.5699(8) 0.032(3) Uani 1 2 d S
O10 O 0.1171(6) 0.5029(7) 0.6198(9) 0.049(3) Uani 1 1 d .
O13 O 0.1186(6) 0.5057(5) 0.9738(7) 0.035(2) Uani 1 1 d .
O14 O 0.2421(6) 0.4916(7) 1.1153(7) 0.044(3) Uani 1 1 d .
O15 O 0.3065(5) 0.3774(6) 0.6083(7) 0.040(2) Uani 1 1 d .
O16 O 0.2751(5) 0.5286(6) 0.6611(6) 0.032(2) Uani 1 1 d .
O17 O 0.2335(7) 0.4785(8) 0.4788(8) 0.058(3) Uani 1 1 d .
O18 O 0.1861(6) 0.5697(6) 0.8119(7) 0.038(2) Uani 1 1 d .
O19 O 0.1196(6) 0.3804(6) 1.0918(10) 0.036(3) Uani 1 2 d S
O20 O 0.3158(5) 0.1842(5) 1.0071(10) 0.037(3) Uani 1 2 d S
O21 O 0.2718(5) 0.3436(5) 1.0329(6) 0.0270(19) Uani 1 1 d .
O22 O 0.3137(5) 0.2974(6) 0.8579(7) 0.035(2) Uani 1 1 d .
O1W O 0.2431(19) 0.2569(19) 0.224(3) 0.090(13) Uani 0.50 2 d SP
O2W O 0.8917(9) 0.3917(9) 0.1850(17) 0.085(6) Uani 1 2 d S
O3W O 0.4324(11) 0.4115(13) 0.9765(17) 0.130(8) Uani 1 1 d .
O4W O 0.258(3) 0.4053(18) 0.292(2) 0.110(12) Uani 0.50 1 d P

loop_
_atom_site_aniso_label
_atom_site_aniso_U_11
_atom_site_aniso_U_22
_atom_site_aniso_U_33
_atom_site_aniso_U_23
_atom_site_aniso_U_13
_atom_site_aniso_U_12
W1 0.0249(3) 0.0360(3) 0.0301(3) -0.0015(2) 0.0075(2) 0.0077(2)
W2 0.0318(3) 0.0431(3) 0.0289(3) 0.0079(3) 0.0088(2) 0.0046(3)
W3 0.0228(3) 0.0304(3) 0.0472(4) -0.0041(3) 0.0084(3) -0.0031(2)
W4 0.0220(2) 0.0218(2) 0.0317(3) -0.0034(2) -0.0046(2) 0.0017(2)
W5 0.0239(2) 0.0239(2) 0.0297(4) -0.0003(2) 0.0003(2) 0.0090(3)
Sb1 0.0190(3) 0.0190(3) 0.0238(6) -0.0014(4) 0.0014(4) 0.0008(4)
Cu1 0.0330(11) 0.0330(11) 0.0320(18) 0.000 0.000 0.0018(14)
Cu2 0.0203(6) 0.0203(6) 0.0463(14) 0.0006(7) 0.0006(7) -0.0015(8)
Cu3 0.0250(10) 0.0250(10) 0.037(2) 0.000 0.000 0.0028(12)
Na1 0.042(3) 0.042(3) 0.044(5) 0.032(3) 0.032(3) 0.033(3)
O1 0.040(5) 0.042(5) 0.053(7) -0.007(5) 0.009(5) -0.019(5)
O2 0.023(4) 0.033(5) 0.038(5) -0.002(4) 0.002(4) -0.007(4)
O3 0.025(4) 0.024(4) 0.027(5) 0.003(4) 0.007(4) 0.003(4)
O4 0.019(4) 0.045(5) 0.036(6) -0.002(5) 0.014(4) 0.011(4)
O5 0.050(5) 0.050(5) 0.022(7) -0.004(4) 0.004(4) 0.017(7)
O6 0.035(5) 0.062(6) 0.043(6) 0.004(6) 0.015(5) 0.018(5)
O7 0.019(3) 0.019(3) 0.021(6) -0.001(3) 0.001(3) 0.000(5)
O8 0.098(13) 0.098(13) 0.017(11) 0.000 0.000 -0.007(17)
O9 0.038(5) 0.038(5) 0.019(7) -0.006(4) 0.006(4) 0.001(6)
O10 0.036(6) 0.039(6) 0.071(8) 0.007(6) 0.010(5) -0.003(5)
O13 0.039(5) 0.017(4) 0.049(6) 0.013(4) 0.026(5) 0.009(4)
O14 0.047(6) 0.047(6) 0.040(6) -0.014(5) -0.004(5) -0.002(5)
O15 0.030(5) 0.061(7) 0.030(5) -0.001(5) 0.006(4) 0.014(5)
O16 0.026(5) 0.039(5) 0.029(5) 0.005(4) 0.004(4) -0.002(4)
O17 0.058(8) 0.075(9) 0.042(7) 0.013(6) 0.009(6) 0.009(6)
O18 0.045(6) 0.037(5) 0.032(5) -0.002(5) 0.004(5) 0.011(4)
O19 0.036(5) 0.036(5) 0.037(8) -0.015(5) 0.015(5) -0.006(6)
O20 0.032(5) 0.032(5) 0.048(9) 0.002(4) -0.002(4) 0.012(6)
O21 0.025(4) 0.029(4) 0.027(5) -0.001(4) -0.005(4) 0.009(4)
O22 0.028(5) 0.041(5) 0.035(6) -0.005(4) 0.005(4) 0.010(4)
O1W 0.091(18) 0.091(18) 0.09(3) -0.003(18) 0.003(18) -0.01(3)
O2W 0.071(8) 0.071(8) 0.112(17) 0.002(10) 0.002(10) 0.001(10)
O3W 0.085(12) 0.128(16) 0.18(2) 0.065(15) -0.001(13) -0.002(12)
O4W 0.19(4) 0.070(18) 0.07(2) 0.028(17) 0.00(2) -0.01(2)

loop_
_atom_type_symbol
_atom_type_description
_atom_type_scat_dispersion_real
_atom_type_scat_dispersion_imag
_atom_type_scat_source
C C 0.0033 0.0016 'International Tables Vol C Tables 4.2.6.8 and 6.1.1.4'
H H 0.0000 0.0000 'International Tables Vol C Tables 4.2.6.8 and 6.1.1.4'
Cu Cu 0.3201 1.2651 'International Tables Vol C Tables 4.2.6.8 and 6.1.1.4'
N N 0.0061 0.0033 'International Tables Vol C Tables 4.2.6.8 and 6.1.1.4'
O O 0.0106 0.0060 'International Tables Vol C Tables 4.2.6.8 and 6.1.1.4'
Sb Sb -0.5866 1.5461 'International Tables Vol C Tables 4.2.6.8 and 6.1.1.4'
W W -0.8490 6.8722 'International Tables Vol C Tables 4.2.6.8 and 6.1.1.4'
Na Na 0.0362 0.0249 'International Tables Vol C Tables 4.2.6.8 and 6.1.1.4'

loop_
_geom_angle_atom_site_label_1
_geom_angle_atom_site_label_2
_geom_angle_atom_site_label_3
_geom_angle
_geom_angle_site_symmetry_1
_geom_angle_site_symmetry_3
O6 W1 O4 100.3(4) . .
O6 W1 O5 101.2(5) . .
O4 W1 O5 158.3(4) . .
O6 W1 O15 99.3(5) . .
O4 W1 O15 89.5(4) . .
O5 W1 O15 89.8(5) . .
O6 W1 O22 100.9(5) . .
O4 W1 O22 88.8(4) . .
O5 W1 O22 84.4(5) . .
O15 W1 O22 159.6(4) . .
O6 W1 O3 169.8(4) . .
O4 W1 O3 73.2(3) . .
O5 W1 O3 85.8(4) . .
O15 W1 O3 73.1(3) . .
O22 W1 O3 87.0(3) . .
O17 W2 O10 103.7(6) . .
O17 W2 O9 102.1(6) . .
O10 W2 O9 90.5(5) . .
O17 W2 O16 97.9(5) . .
O10 W2 O16 90.8(5) . .
O9 W2 O16 159.1(5) . .
O17 W2 O15 95.8(5) . .
O10 W2 O15 160.4(4) . .
O9 W2 O15 87.3(5) . .
O16 W2 O15 84.5(4) . .
O17 W2 O3 166.0(5) . .
O10 W2 O3 86.9(4) . .
O9 W2 O3 86.8(4) . .
O16 W2 O3 72.4(3) . .
O15 W2 O3 73.6(3) . .
O1 W3 O18 103.5(4) . .
O1 W3 O2 101.5(5) . .
O18 W3 O2 88.0(4) . .
O1 W3 O16 98.9(5) . .
O18 W3 O16 92.0(4) . .
O2 W3 O16 159.1(4) . .
O1 W3 O4 96.2(4) . .
O18 W3 O4 160.2(4) . .
O2 W3 O4 86.4(4) . .
O16 W3 O4 86.7(4) . .
O1 W3 O3 167.6(4) . .
O18 W3 O3 87.0(4) . .
O2 W3 O3 85.2(3) . .
O16 W3 O3 73.9(3) . .
O4 W3 O3 73.6(3) . .
O14 W4 O13 105.7(5) . .
O14 W4 O2 102.2(5) . .
O13 W4 O2 89.3(4) . .
O14 W4 O19 97.0(5) . .
O13 W4 O19 87.3(5) . .
O2 W4 O19 160.7(4) . .
O14 W4 O21 96.9(4) . .
O13 W4 O21 157.2(4) . .
O2 W4 O21 88.3(4) . .
O19 W4 O21 87.6(5) . .
O14 W4 O7 168.0(4) . .
O13 W4 O7 83.1(4) . .
O2 W4 O7 85.9(3) . .
O19 W4 O7 74.9(4) . .
O21 W4 O7 74.2(4) . .
O20 W5 O22 102.1(4) . 6
O20 W5 O22 102.1(4) . .
O22 W5 O22 85.7(6) 6 .
O20 W5 O21 98.3(4) . .
O22 W5 O21 159.5(4) 6 .
O22 W5 O21 89.0(4) . .
O20 W5 O21 98.3(4) . 6
O22 W5 O21 89.0(4) 6 6
O22 W5 O21 159.5(4) . 6
O21 W5 O21 89.1(5) . 6
O20 W5 O7 168.6(5) . .
O22 W5 O7 86.2(3) 6 .
O22 W5 O7 86.2(3) . .
O21 W5 O7 73.7(3) . .
O21 W5 O7 73.7(3) 6 .
O7 Sb1 O3 90.2(3) . .
O7 Sb1 O3 90.2(3) . 6
O3 Sb1 O3 92.5(5) . 6
O13 Cu1 O13 130.8(6) 8_455 6
O13 Cu1 O13 75.4(5) 8_455 .
O13 Cu1 O13 84.6(5) 6 .
O13 Cu1 O13 84.6(5) 8_455 3_565
O13 Cu1 O13 75.4(5) 6 3_565
O13 Cu1 O13 130.8(6) . 3_565
O18 Cu2 O18 89.1(6) 8_455 .
O18 Cu2 O13 90.7(4) 8_455 8_455
O18 Cu2 O13 165.1(4) . 8_455
O18 Cu2 O13 165.1(4) 8_455 .
O18 Cu2 O13 90.7(4) . .
O13 Cu2 O13 85.7(5) 8_455 .
O18 Cu2 O20 98.1(4) 8_455 2_567
O18 Cu2 O20 98.1(4) . 2_567
O13 Cu2 O20 96.7(4) 8_455 2_567
O13 Cu2 O20 96.7(4) . 2_567
O10 Cu3 O10 169.2(8) 3_565 .
O10 Cu3 O10 92.3(7) 3_565 8_455
O10 Cu3 O10 86.7(7) . 8_455
O10 Cu3 O10 86.7(7) 3_565 6
O10 Cu3 O10 92.3(7) . 6
O10 Cu3 O10 169.2(8) 8_455 6
O10 Cu3 O8 95.4(4) 3_565 .
O10 Cu3 O8 95.4(4) . .
O10 Cu3 O8 95.4(4) 8_455 .
O10 Cu3 O8 95.4(4) 6 .
O10 Cu3 Na1 45.2(3) 3_565 3_565
O10 Cu3 Na1 129.4(4) . 3_565
O10 Cu3 Na1 129.4(4) 8_455 3_565
O10 Cu3 Na1 45.2(3) 6 3_565
O8 Cu3 Na1 111.72(15) . 3_565
O18 Na1 O18 77.7(6) . 8_455
O18 Na1 O10 88.0(4) . .
O18 Na1 O10 132.4(5) 8_455 .
O18 Na1 O10 132.4(5) . 8_455
O18 Na1 O10 88.0(4) 8_455 8_455
O10 Na1 O10 68.8(6) . 8_455
O18 Na1 O16 137.2(5) . 8_455
O18 Na1 O16 60.8(3) 8_455 8_455
O10 Na1 O16 127.0(5) . 8_455
O10 Na1 O16 60.0(3) 8_455 8_455
O18 Na1 O16 60.8(3) . .
O18 Na1 O16 137.2(5) 8_455 .
O10 Na1 O16 60.0(3) . .
O10 Na1 O16 127.0(5) 8_455 .
O16 Na1 O16 153.9(4) 8_455 .
O18 Na1 W3 103.6(4) . 8_455
O18 Na1 W3 27.6(2) 8_455 8_455
O10 Na1 W3 142.2(4) . 8_455
O10 Na1 W3 77.2(3) 8_455 8_455
O16 Na1 W3 33.78(18) 8_455 8_455
O16 Na1 W3 155.8(4) . 8_455
O18 Na1 W2 146.5(4) . 8_455
O18 Na1 W2 76.3(3) 8_455 8_455
O10 Na1 W2 94.3(4) . 8_455
O10 Na1 W2 26.9(2) 8_455 8_455
O16 Na1 W2 33.29(19) 8_455 8_455
O16 Na1 W2 146.0(4) . 8_455
W3 Na1 W2 56.70(3) 8_455 8_455
W3 O2 W4 150.2(5) . .
Sb1 O3 W3 115.9(4) . .
Sb1 O3 W2 113.8(4) . .
W3 O3 W2 94.8(3) . .
Sb1 O3 W1 136.3(4) . .
W3 O3 W1 93.7(3) . .
W2 O3 W1 93.5(3) . .
W1 O4 W3 119.4(4) . .
W1 O5 W1 154.2(8) 6 .
Sb1 O7 W4 114.0(4) . .
Sb1 O7 W4 114.0(4) . 6
W4 O7 W4 93.7(4) . 6
Sb1 O7 W5 139.2(6) . .
W4 O7 W5 92.9(3) . .
W4 O7 W5 92.9(3) 6 .
W2 O9 W2 148.3(7) 6 .
W2 O10 Cu3 143.5(7) . .
W2 O10 Na1 117.4(5) . .
Cu3 O10 Na1 99.1(5) . .
W4 O13 Cu2 139.5(5) . .
W4 O13 Cu1 119.7(4) . .
Cu2 O13 Cu1 98.4(4) . .
W1 O15 W2 119.8(4) . .
W3 O16 W2 118.6(4) . .
W3 O16 Na1 86.9(4) . .
W2 O16 Na1 91.3(4) . .
W3 O18 Cu2 146.4(6) . .
W3 O18 Na1 118.8(5) . .
Cu2 O18 Na1 94.5(4) . .
W4 O19 W4 116.5(7) 6 .
W5 O20 Cu2 170.4(8) . 4_657
W5 O21 W4 119.2(4) . .
W5 O22 W1 151.2(5) . .

loop_
_geom_bond_atom_site_label_1
_geom_bond_atom_site_label_2
_geom_bond_distance
_geom_bond_site_symmetry_2
W1 O6 1.709(9) .
W1 O4 1.889(10) .
W1 O5 1.903(3) .
W1 O15 1.905(10) .
W1 O22 1.918(10) .
W1 O3 2.339(8) .
W2 O17 1.725(11) .
W2 O10 1.825(10) .
W2 O9 1.910(3) .
W2 O16 1.965(9) .
W2 O15 1.975(9) .
W2 O3 2.269(9) .
W3 O1 1.703(9) .
W3 O18 1.808(9) .
W3 O2 1.905(10) .
W3 O16 1.905(9) .
W3 O4 1.988(8) .
W3 O3 2.249(9) .
W4 O14 1.701(10) .
W4 O13 1.884(9) .
W4 O2 1.920(9) .
W4 O19 1.956(7) .
W4 O21 1.958(8) .
W4 O7 2.280(8) .
W5 O20 1.711(12) .
W5 O22 1.901(10) 6
W5 O22 1.902(10) .
W5 O21 1.916(9) .
W5 O21 1.916(9) 6
W5 O7 2.329(11) .
Sb1 O7 1.951(11) .
Sb1 O3 1.983(8) .
Sb1 O3 1.983(8) 6
Cu1 O13 2.149(9) 8_455
Cu1 O13 2.149(9) 6
Cu1 O13 2.149(9) .
Cu1 O13 2.149(9) 3_565
Cu2 O18 1.933(9) 8_455
Cu2 O18 1.933(9) .
Cu2 O13 1.933(9) 8_455
Cu2 O13 1.933(9) .
Cu2 O20 2.263(13) 2_567
Cu3 O10 1.937(10) 3_565
Cu3 O10 1.937(10) .
Cu3 O10 1.937(10) 8_455
Cu3 O10 1.937(10) 6
Cu3 O8 2.23(2) .
Cu3 Na1 3.275(10) 3_565
Na1 O18 2.161(12) .
Na1 O18 2.161(12) 8_455
Na1 O10 2.352(14) .
Na1 O10 2.352(14) 8_455
Na1 O16 2.946(9) 8_455
Na1 O16 2.946(9) .
Na1 W3 3.422(4) 8_455
Na1 W2 3.579(5) 8_455
O5 W1 1.903(3) 6
O7 W4 2.280(8) 6
O9 W2 1.910(3) 6
O19 W4 1.956(7) 6
O20 Cu2 2.263(13) 4_657
